data_7046963
loop_
_publ_author_name
'Daneshmand, Pargol'
'Pinon, Leena'
'Schaper, Frank'

_publ_section_title
;
 Dinuclear iminophenoxide copper complexes in rac-lactide polymerisation.
;
_journal_issue 30
_journal_name_full 'Dalton transactions (Cambridge, England : 2003)'
_journal_page_first 10147
_journal_page_last 10161
_journal_paper_doi 10.1039/c8dt02140f
_journal_volume 47
_journal_year 2018
_chemical_formula_moiety 'C36 H44 Cu2 N4 O4'
_chemical_formula_sum 'C36 H44 Cu2 N4 O4'
_chemical_formula_weight 723.83
_space_group_crystal_system monoclinic
_space_group_IT_number 14
_space_group_name_Hall '-P 2ybc'
_space_group_name_H-M_alt 'P 1 21/c 1'
_symmetry_space_group_name_Hall '-P 2ybc'
_symmetry_space_group_name_H-M 'P 1 21/c 1'
_atom_sites_solution_hydrogens geom
_atom_sites_solution_primary dual
_atom_sites_solution_secondary difmap
_audit_creation_date 2018-05-23
_audit_creation_method
;
Olex2 1.2
(compiled 2018.05.18 svn.r3508 for OlexSys, GUI svn.r5497)
;
_audit_update_record
;
2018-05-24 deposited with the CCDC.
2018-07-05 downloaded from the CCDC.
;
_cell_angle_alpha 90
_cell_angle_beta 107.1780(10)
_cell_angle_gamma 90
_cell_formula_units_Z 2
_cell_length_a 9.4481(2)
_cell_length_b 15.9169(4)
_cell_length_c 11.5813(3)
_cell_measurement_reflns_used 9997
_cell_measurement_temperature 100
_cell_measurement_theta_max 71.98
_cell_measurement_theta_min 5.56
_cell_volume 1663.96(7)
_computing_cell_refinement 'SAINT v8.34A (Bruker, 2013)'
_computing_data_collection 'APEX 2 (2013) Bruker AXS Inc., Madison, WI 53719-1173.'
_computing_data_reduction 'SAINT v8.34A (Bruker, 2013)'
_computing_molecular_graphics 'Olex2 (Dolomanov et al., 2009)'
_computing_publication_material 'Olex2 (Dolomanov et al., 2009)'
_computing_structure_refinement 'XL (Sheldrick, 2008)'
_computing_structure_solution 'ShelXT (Sheldrick, 2015)'
_diffrn_ambient_temperature 100
_diffrn_detector_area_resol_mean 8.3
_diffrn_measured_fraction_theta_full 0.996
_diffrn_measured_fraction_theta_max 0.995
_diffrn_measurement_device_type 'Bruker APEX-II CCD'
_diffrn_measurement_method '\f and \w scans'
_diffrn_radiation_type CuK\a
_diffrn_radiation_wavelength 1.54178
_diffrn_reflns_av_R_equivalents 0.0452
_diffrn_reflns_av_unetI/netI 0.0190
_diffrn_reflns_Laue_measured_fraction_full 0.996
_diffrn_reflns_Laue_measured_fraction_max 0.995
_diffrn_reflns_limit_h_max 11
_diffrn_reflns_limit_h_min -11
_diffrn_reflns_limit_k_max 19
_diffrn_reflns_limit_k_min 0
_diffrn_reflns_limit_l_max 14
_diffrn_reflns_limit_l_min 0
_diffrn_reflns_number 3260
_diffrn_reflns_point_group_measured_fraction_full 0.996
_diffrn_reflns_point_group_measured_fraction_max 0.995
_diffrn_reflns_theta_full 67.679
_diffrn_reflns_theta_max 72.027
_diffrn_reflns_theta_min 5.559
_diffrn_source 'Microfocus Source'
_diffrn_standards_number 0
_exptl_absorpt_coefficient_mu 1.937
_exptl_absorpt_correction_T_max 0.7473
_exptl_absorpt_correction_T_min 0.5946
_exptl_absorpt_correction_type multi-scan
_exptl_absorpt_process_details
;
 TWINABS-2012/1 (Bruker,2012) was used for absorption correction.

Final HKLF 4 output contains 40807 reflections, Rint = 0.0452
 (31184 with I > 3sig(I), Rint = 0.0444)
;
_exptl_crystal_colour green
_exptl_crystal_colour_primary green
_exptl_crystal_density_diffrn 1.445
_exptl_crystal_description block
_exptl_crystal_F_000 756
_exptl_crystal_size_max 0.2
_exptl_crystal_size_mid 0.16
_exptl_crystal_size_min 0.12
_refine_diff_density_max 0.426
_refine_diff_density_min -0.353
_refine_diff_density_rms 0.061
_refine_ls_extinction_method none
_refine_ls_goodness_of_fit_ref 1.091
_refine_ls_hydrogen_treatment mixed
_refine_ls_matrix_type full
_refine_ls_number_parameters 280
_refine_ls_number_reflns 3260
_refine_ls_number_restraints 87
_refine_ls_restrained_S_all 1.081
_refine_ls_R_factor_all 0.0322
_refine_ls_R_factor_gt 0.0319
_refine_ls_shift/su_max 0.001
_refine_ls_shift/su_mean 0.000
_refine_ls_structure_factor_coef Fsqd
_refine_ls_weighting_details 'w=1/[\s^2^(Fo^2^)+(0.0531P)^2^+1.0888P] where P=(Fo^2^+2Fc^2^)/3'
_refine_ls_weighting_scheme calc
_refine_ls_wR_factor_gt 0.0933
_refine_ls_wR_factor_ref 0.0935
_reflns_Friedel_coverage 0.000
_reflns_number_gt 3213
_reflns_number_total 3260
_reflns_threshold_expression 'I > 2\s(I)'
_cod_data_source_file c8dt02140f2.cif
_cod_data_source_block comp_4a
_cod_depositor_comments 'Adding full bibliography for 7046963--7046983.cif.'
_cod_database_code 7046963
_shelxl_version_number 2014-3
_shelx_space_group_comment
;
The symmetry employed for this shelxl refinement is uniquely defined
by the following loop, which should always be used as a source of
symmetry information in preference to the above space-group names.
They are only intended as comments.
;
_shelx_estimated_absorpt_t_max 0.801
_shelx_estimated_absorpt_t_min 0.698
_olex2_refinement_description
;
1. Twinned data refinement
 Scales: 0.7112(18)
 0.2888(18)
2. Fixed Uiso
 At 1.2 times of:
  All C(H) groups, All C(H,H) groups
 At 1.5 times of:
  All C(H,H,H) groups
3. Restrained distances
 Cu1-O2A \\sim Cu1-O2B
 with sigma of 0.001
 O2A-C15A \\sim O2B-C15B
 with sigma of 0.001
 C15A-C16A \\sim C15B-C16B
 with sigma of 0.001
 C16A-N2A \\sim C16B-N2B
 with sigma of 0.001
 Cu1-C15A \\sim Cu1-C15B
 with sigma of 0.02
 O2A-C16A \\sim O2B-C16B
 with sigma of 0.02
 C15A-N2A \\sim C15B-N2B
 with sigma of 0.02
 N2A-C17A \\sim N2A-C18A \\sim N2B-C17B \\sim N2B-C18B
 with sigma of 0.001
 C17A-C18A \\sim C17B-C18B
 with sigma of 0.02
 Cu1-N2A \\sim Cu1-N2B
 with sigma of 0.001
4. Uiso/Uaniso restraints and constraints
All non-hydrogen atoms have similar U: within 0.8A with sigma of 0.002 and
sigma for terminal atoms of 0.002
5. Rigid body (RIGU) restrains
 O2A, N2A, C15A, C16A, C17A, C18A, O2B, N2B, C15B, C16B, C17B, C18B
 with sigma for 1-2 distances of 0.01 and sigma for 1-3 distances of 0.01
 O2B, N2B, C15B, C16B, C17B, C18B
 with sigma for 1-2 distances of 0.0001 and sigma for 1-3 distances of 0.0001
6. Others
 Sof(O2B)=Sof(N2B)=Sof(C15B)=Sof(H15C)=Sof(H15D)=Sof(C16B)=Sof(H16C)=Sof(H16D)=
 Sof(C17B)=Sof(H17D)=Sof(H17E)=Sof(H17F)=Sof(C18B)=Sof(H18D)=Sof(H18E)=
 Sof(H18F)=1-FVAR(1)
 Sof(O2A)=Sof(N2A)=Sof(C15A)=Sof(H15A)=Sof(H15B)=Sof(C16A)=Sof(H16A)=Sof(H16B)=
 Sof(C17A)=Sof(H17A)=Sof(H17B)=Sof(H17C)=Sof(C18A)=Sof(H18A)=Sof(H18B)=
 Sof(H18C)=FVAR(1)
7.a Secondary CH2 refined with riding coordinates:
 C8(H8A,H8B), C16A(H16A,H16B), C16B(H16C,H16D)
7.b Aromatic/amide H refined with riding coordinates:
 C1(H1), C3(H3), C4(H4), C5(H5), C6(H6), C10(H10), C11(H11), C12(H12),
 C13(H13), C14(H14)
7.c Idealised Me refined as rotating group:
 C17A(H17A,H17B,H17C), C18A(H18A,H18B,H18C), C17B(H17D,H17E,H17F), C18B(H18D,
 H18E,H18F)
;
_olex2_submission_special_instructions 'No special instructions were received'

loop_
_space_group_symop_operation_xyz
'x, y, z'
'-x, y+1/2, -z+1/2'
'-x, -y, -z'
'x, -y-1/2, z-1/2'

loop_
_atom_site_label
_atom_site_type_symbol
_atom_site_fract_x
_atom_site_fract_y
_atom_site_fract_z
_atom_site_U_iso_or_equiv
_atom_site_adp_type
_atom_site_occupancy
_atom_site_site_symmetry_order
_atom_site_calc_flag
_atom_site_refinement_flags_posn
_atom_site_refinement_flags_adp
_atom_site_refinement_flags_occupancy
_atom_site_disorder_assembly
_atom_site_disorder_group
Cu1 Cu 0.44274(3) 0.42013(2) 0.93362(2) 0.01541(12) Uani 1 1 d D U . . .
O1 O 0.37471(17) 0.31947(9) 0.99031(12) 0.0232(3) Uani 1 1 d . U . . .
N1 N 0.48406(17) 0.36176(10) 0.79459(14) 0.0177(3) Uani 1 1 d . U . . .
C1 C 0.4419(2) 0.28640(12) 0.76163(16) 0.0185(4) Uani 1 1 d . U . . .
H1 H 0.4683 0.2643 0.6946 0.022 Uiso 1 1 calc R . . . .
C2 C 0.3578(2) 0.23206(12) 0.81723(16) 0.0167(4) Uani 1 1 d . U . . .
C3 C 0.3071(2) 0.15534(13) 0.75856(17) 0.0207(4) Uani 1 1 d . U . . .
H3 H 0.3301 0.1419 0.6862 0.025 Uiso 1 1 calc R . . . .
C4 C 0.2254(2) 0.09955(13) 0.80343(19) 0.0235(4) Uani 1 1 d . U . . .
H4 H 0.1930 0.0479 0.7632 0.028 Uiso 1 1 calc R . . . .
C5 C 0.1907(2) 0.12019(13) 0.90968(18) 0.0222(4) Uani 1 1 d . U . . .
H5 H 0.1333 0.0824 0.9409 0.027 Uiso 1 1 calc R . . . .
C6 C 0.2385(2) 0.19437(13) 0.96929(16) 0.0201(4) Uani 1 1 d . U . . .
H6 H 0.2123 0.2072 1.0404 0.024 Uiso 1 1 calc R . . . .
C7 C 0.3263(2) 0.25241(12) 0.92690(16) 0.0179(4) Uani 1 1 d . U . . .
C8 C 0.5579(3) 0.41031(13) 0.7185(2) 0.0284(5) Uani 1 1 d . U . . .
H8A H 0.6110 0.4583 0.7665 0.034 Uiso 1 1 calc R . . . .
H8B H 0.4804 0.4336 0.6485 0.034 Uiso 1 1 calc R . . . .
C9 C 0.6666(2) 0.36099(12) 0.67169(18) 0.0207(4) Uani 1 1 d . U . . .
C10 C 0.7853(3) 0.31811(14) 0.74998(19) 0.0269(4) Uani 1 1 d . U . . .
H10 H 0.7978 0.3191 0.8344 0.032 Uiso 1 1 calc R . . . .
C11 C 0.8854(2) 0.27408(14) 0.7064(2) 0.0301(5) Uani 1 1 d . U . . .
H11 H 0.9646 0.2441 0.7605 0.036 Uiso 1 1 calc R . . . .
C12 C 0.8697(2) 0.27392(15) 0.5835(2) 0.0315(5) Uani 1 1 d . U . . .
H12 H 0.9385 0.2443 0.5532 0.038 Uiso 1 1 calc R . . . .
C13 C 0.7535(3) 0.31704(15) 0.5053(2) 0.0316(5) Uani 1 1 d . U . . .
H13 H 0.7430 0.3174 0.4212 0.038 Uiso 1 1 calc R . . . .
C14 C 0.6522(2) 0.35973(14) 0.54908(19) 0.0249(4) Uani 1 1 d . U . . .
H14 H 0.5719 0.3885 0.4944 0.030 Uiso 1 1 calc R . . . .
O2A O 0.49931(18) 0.53339(9) 0.89874(13) 0.0178(4) Uani 0.860(2) 1 d D U P A 1
N2A N 0.2084(2) 0.47060(13) 0.84710(15) 0.0218(4) Uani 0.860(2) 1 d D U P A 1
C15A C 0.3821(3) 0.57640(14) 0.8155(2) 0.0214(5) Uani 0.860(2) 1 d D U P A 1
H15A H 0.367(3) 0.5599(19) 0.731(3) 0.026 Uiso 0.860(2) 1 d R . P A 1
H15B H 0.398(3) 0.635(2) 0.818(3) 0.026 Uiso 0.860(2) 1 d R . P A 1
C16A C 0.2364(3) 0.56149(15) 0.8431(2) 0.0240(5) Uani 0.860(2) 1 d D U P A 1
H16A H 0.2406 0.5872 0.9219 0.029 Uiso 0.860(2) 1 calc R . P A 1
H16B H 0.1544 0.5882 0.7800 0.029 Uiso 0.860(2) 1 calc R . P A 1
C17A C 0.1436(3) 0.43663(17) 0.7255(2) 0.0255(5) Uani 0.860(2) 1 d D U P A 1
H17A H 0.2053 0.4526 0.6742 0.038 Uiso 0.860(2) 1 calc GR . P A 1
H17B H 0.0436 0.4593 0.6912 0.038 Uiso 0.860(2) 1 calc GR . P A 1
H17C H 0.1387 0.3752 0.7297 0.038 Uiso 0.860(2) 1 calc GR . P A 1
C18A C 0.1136(3) 0.45079(19) 0.9231(2) 0.0305(6) Uani 0.860(2) 1 d D U P A 1
H18A H 0.1610 0.4706 1.0056 0.046 Uiso 0.860(2) 1 calc GR . P A 1
H18B H 0.0989 0.3899 0.9240 0.046 Uiso 0.860(2) 1 calc GR . P A 1
H18C H 0.0176 0.4787 0.8906 0.046 Uiso 0.860(2) 1 calc GR . P A 1
O2B O 0.4058(8) 0.4893(5) 1.0613(5) 0.0151(14) Uani 0.140(2) 1 d D U P A 2
N2B N 0.2468(7) 0.4967(5) 0.8178(6) 0.0216(8) Uani 0.140(2) 1 d D U P A 2
C15B C 0.2539(9) 0.5106(8) 1.0289(9) 0.0211(9) Uani 0.140(2) 1 d D U P A 2
H15C H 0.20(2) 0.474(12) 1.059(16) 0.025 Uiso 0.140(2) 1 d R . P A 2
H15D H 0.22(2) 0.564(11) 1.086(17) 0.025 Uiso 0.140(2) 1 d R . P A 2
C16B C 0.2101(14) 0.5531(7) 0.9058(8) 0.0214(8) Uani 0.140(2) 1 d D U P A 2
H16C H 0.1025 0.5653 0.8800 0.026 Uiso 0.140(2) 1 calc R . P A 2
H16D H 0.2642 0.6068 0.9104 0.026 Uiso 0.140(2) 1 calc R . P A 2
C17B C 0.2588(15) 0.5499(8) 0.7181(10) 0.0216(9) Uani 0.140(2) 1 d D U P A 2
H17D H 0.3457 0.5864 0.7463 0.032 Uiso 0.140(2) 1 calc GR . P A 2
H17E H 0.1694 0.5845 0.6893 0.032 Uiso 0.140(2) 1 calc GR . P A 2
H17F H 0.2694 0.5145 0.6519 0.032 Uiso 0.140(2) 1 calc GR . P A 2
C18B C 0.1224(14) 0.4393(9) 0.7688(14) 0.0219(8) Uani 0.140(2) 1 d D U P A 2
H18D H 0.0870 0.4181 0.8347 0.033 Uiso 0.140(2) 1 calc GR . P A 2
H18E H 0.1550 0.3921 0.7286 0.033 Uiso 0.140(2) 1 calc GR . P A 2
H18F H 0.0420 0.4694 0.7103 0.033 Uiso 0.140(2) 1 calc GR . P A 2

loop_
_atom_site_aniso_label
_atom_site_aniso_U_11
_atom_site_aniso_U_22
_atom_site_aniso_U_33
_atom_site_aniso_U_23
_atom_site_aniso_U_13
_atom_site_aniso_U_12
Cu1 0.02061(17) 0.01329(17) 0.01295(17) -0.00154(9) 0.00591(12) -0.00122(9)
O1 0.0367(8) 0.0198(7) 0.0168(6) -0.0046(5) 0.0138(6) -0.0091(6)
N1 0.0224(8) 0.0172(8) 0.0158(7) -0.0006(6) 0.0095(6) -0.0012(6)
C1 0.0237(9) 0.0197(10) 0.0133(8) -0.0010(7) 0.0074(7) 0.0026(7)
C2 0.0189(8) 0.0162(8) 0.0147(8) 0.0004(7) 0.0042(7) 0.0006(7)
C3 0.0246(9) 0.0201(9) 0.0180(9) -0.0039(7) 0.0074(7) -0.0005(7)
C4 0.0272(10) 0.0192(9) 0.0239(10) -0.0057(8) 0.0073(8) -0.0054(8)
C5 0.0243(9) 0.0212(10) 0.0223(9) 0.0026(8) 0.0086(8) -0.0033(7)
C6 0.0239(9) 0.0230(10) 0.0144(8) 0.0009(7) 0.0071(7) -0.0010(8)
C7 0.0210(9) 0.0174(9) 0.0141(8) 0.0008(7) 0.0037(7) 0.0004(7)
C8 0.0452(13) 0.0181(10) 0.0327(12) 0.0017(8) 0.0281(10) -0.0006(9)
C9 0.0259(10) 0.0155(9) 0.0245(9) -0.0025(7) 0.0132(8) -0.0061(8)
C10 0.0343(11) 0.0236(10) 0.0239(10) 0.0003(8) 0.0105(9) -0.0061(8)
C11 0.0233(10) 0.0230(10) 0.0413(12) 0.0044(9) 0.0055(9) -0.0037(8)
C12 0.0283(11) 0.0274(11) 0.0439(13) -0.0081(10) 0.0188(10) -0.0027(9)
C13 0.0390(12) 0.0351(12) 0.0246(10) -0.0064(9) 0.0153(9) -0.0003(10)
C14 0.0282(10) 0.0256(10) 0.0221(10) -0.0032(8) 0.0093(8) -0.0019(8)
O2A 0.0252(8) 0.0144(7) 0.0136(7) -0.0003(5) 0.0055(6) -0.0008(6)
N2A 0.0197(9) 0.0238(10) 0.0229(9) -0.0011(7) 0.0080(7) 0.0001(7)
C15A 0.0289(13) 0.0156(11) 0.0174(11) 0.0013(8) 0.0031(9) -0.0006(9)
C16A 0.0257(12) 0.0195(11) 0.0237(12) -0.0007(9) 0.0027(9) 0.0061(9)
C17A 0.0245(11) 0.0256(11) 0.0233(12) -0.0017(10) 0.0021(9) -0.0007(9)
C18A 0.0232(12) 0.0398(15) 0.0317(13) 0.0064(11) 0.0132(10) 0.0050(11)
O2B 0.0179(16) 0.008(3) 0.0189(17) -0.0072(18) 0.0055(11) -0.0036(16)
N2B 0.0201(13) 0.0232(14) 0.0224(13) -0.0005(11) 0.0075(10) 0.0006(11)
C15B 0.0188(16) 0.0229(16) 0.0222(13) -0.0006(12) 0.0071(11) 0.0001(14)
C16B 0.0195(15) 0.0232(14) 0.0222(13) -0.0004(12) 0.0072(11) 0.0006(11)
C17B 0.0201(16) 0.0232(14) 0.0224(13) -0.0004(12) 0.0075(11) 0.0007(12)
C18B 0.0205(14) 0.0236(14) 0.0223(13) -0.0005(12) 0.0075(11) 0.0002(12)

loop_
_atom_type_symbol
_atom_type_description
_atom_type_scat_dispersion_real
_atom_type_scat_dispersion_imag
_atom_type_scat_source
C C 0.0181 0.0091 'International Tables Vol C Tables 4.2.6.8 and 6.1.1.4'
H H 0.0000 0.0000 'International Tables Vol C Tables 4.2.6.8 and 6.1.1.4'
Cu Cu -1.9646 0.5888 'International Tables Vol C Tables 4.2.6.8 and 6.1.1.4'
N N 0.0311 0.0180 'International Tables Vol C Tables 4.2.6.8 and 6.1.1.4'
O O 0.0492 0.0322 'International Tables Vol C Tables 4.2.6.8 and 6.1.1.4'

loop_
_geom_angle_atom_site_label_1
_geom_angle_atom_site_label_2
_geom_angle_atom_site_label_3
_geom_angle
_geom_angle_site_symmetry_1
_geom_angle_site_symmetry_3
O1 Cu1 Cu1 129.80(4) . 3_667
O1 Cu1 N1 93.01(6) . .
O1 Cu1 O2A 169.30(6) . .
O1 Cu1 O2A 90.00(6) . 3_667
O1 Cu1 N2A 93.70(7) . .
O1 Cu1 O2B 93.4(3) . .
O1 Cu1 O2B 153.4(2) . 3_667
O1 Cu1 N2B 110.6(2) . .
N1 Cu1 Cu1 132.91(5) . 3_667
N1 Cu1 O2A 153.43(7) . 3_667
N1 Cu1 N2A 101.81(6) . .
N1 Cu1 O2B 92.87(8) . 3_667
N1 Cu1 N2B 95.3(2) . .
O2A Cu1 Cu1 41.09(4) . 3_667
O2A Cu1 Cu1 40.07(4) 3_667 3_667
O2A Cu1 N1 97.59(6) . .
O2A Cu1 O2A 81.15(6) . 3_667
O2A Cu1 N2A 104.33(6) 3_667 .
O2A Cu1 N2A 82.77(7) . .
N2A Cu1 Cu1 94.74(5) . 3_667
O2B Cu1 Cu1 40.16(6) 3_667 3_667
O2B Cu1 Cu1 41.7(2) . 3_667
O2B Cu1 N1 173.5(3) . .
O2B Cu1 O2B 81.9(3) . 3_667
O2B Cu1 N2B 94.6(3) 3_667 .
O2B Cu1 N2B 81.3(3) . .
N2B Cu1 Cu1 87.5(2) . 3_667
C7 O1 Cu1 126.27(12) . .
C1 N1 Cu1 123.82(13) . .
C1 N1 C8 117.79(16) . .
C8 N1 Cu1 118.22(13) . .
N1 C1 H1 117.0 . .
N1 C1 C2 126.01(17) . .
C2 C1 H1 117.0 . .
C3 C2 C1 117.09(16) . .
C3 C2 C7 119.74(17) . .
C7 C2 C1 123.17(17) . .
C2 C3 H3 119.2 . .
C4 C3 C2 121.69(18) . .
C4 C3 H3 119.2 . .
C3 C4 H4 120.6 . .
C3 C4 C5 118.88(19) . .
C5 C4 H4 120.6 . .
C4 C5 H5 119.5 . .
C6 C5 C4 120.95(18) . .
C6 C5 H5 119.5 . .
C5 C6 H6 119.2 . .
C5 C6 C7 121.53(17) . .
C7 C6 H6 119.2 . .
O1 C7 C2 124.01(17) . .
O1 C7 C6 118.81(17) . .
C6 C7 C2 117.17(17) . .
N1 C8 H8A 108.4 . .
N1 C8 H8B 108.4 . .
N1 C8 C9 115.33(17) . .
H8A C8 H8B 107.5 . .
C9 C8 H8A 108.4 . .
C9 C8 H8B 108.4 . .
C10 C9 C8 121.41(19) . .
C14 C9 C8 120.2(2) . .
C14 C9 C10 118.40(19) . .
C9 C10 H10 119.5 . .
C11 C10 C9 121.0(2) . .
C11 C10 H10 119.5 . .
C10 C11 H11 120.1 . .
C12 C11 C10 119.8(2) . .
C12 C11 H11 120.1 . .
C11 C12 H12 120.1 . .
C13 C12 C11 119.7(2) . .
C13 C12 H12 120.1 . .
C12 C13 H13 119.9 . .
C12 C13 C14 120.3(2) . .
C14 C13 H13 119.9 . .
C9 C14 C13 120.8(2) . .
C9 C14 H14 119.6 . .
C13 C14 H14 119.6 . .
Cu1 O2A Cu1 98.84(6) . 3_667
C15A O2A Cu1 114.77(13) . 3_667
C15A O2A Cu1 112.37(13) . .
C16A N2A Cu1 101.47(14) . .
C17A N2A Cu1 111.53(14) . .
C17A N2A C16A 111.13(19) . .
C18A N2A Cu1 110.22(14) . .
C18A N2A C16A 112.19(19) . .
C18A N2A C17A 110.1(2) . .
O2A C15A H15A 113.9(18) . .
O2A C15A H15B 111.8(18) . .
O2A C15A C16A 110.88(19) . .
H15A C15A H15B 106(2) . .
C16A C15A H15A 107.1(18) . .
C16A C15A H15B 107.0(18) . .
N2A C16A C15A 109.98(18) . .
N2A C16A H16A 109.7 . .
N2A C16A H16B 109.7 . .
C15A C16A H16A 109.7 . .
C15A C16A H16B 109.7 . .
H16A C16A H16B 108.2 . .
N2A C17A H17A 109.5 . .
N2A C17A H17B 109.5 . .
N2A C17A H17C 109.5 . .
H17A C17A H17B 109.5 . .
H17A C17A H17C 109.5 . .
H17B C17A H17C 109.5 . .
N2A C18A H18A 109.5 . .
N2A C18A H18B 109.5 . .
N2A C18A H18C 109.5 . .
H18A C18A H18B 109.5 . .
H18A C18A H18C 109.5 . .
H18B C18A H18C 109.5 . .
Cu1 O2B Cu1 98.1(3) . 3_667
C15B O2B Cu1 109.2(5) . .
C15B O2B Cu1 119.5(7) . 3_667
C16B N2B Cu1 103.5(5) . .
C17B N2B Cu1 122.2(7) . .
C17B N2B C16B 106.4(8) . .
C18B N2B Cu1 108.2(7) . .
C18B N2B C16B 108.8(10) . .
C18B N2B C17B 107.2(8) . .
O2B C15B H15C 111(10) . .
O2B C15B H15D 116(9) . .
O2B C15B C16B 109.2(7) . .
H15C C15B H15D 90(10) . .
C16B C15B H15C 129(10) . .
C16B C15B H15D 99(9) . .
N2B C16B C15B 108.8(7) . .
N2B C16B H16C 109.9 . .
N2B C16B H16D 109.9 . .
C15B C16B H16C 109.9 . .
C15B C16B H16D 109.9 . .
H16C C16B H16D 108.3 . .
N2B C17B H17D 109.5 . .
N2B C17B H17E 109.5 . .
N2B C17B H17F 109.5 . .
H17D C17B H17E 109.5 . .
H17D C17B H17F 109.5 . .
H17E C17B H17F 109.5 . .
N2B C18B H18D 109.5 . .
N2B C18B H18E 109.5 . .
N2B C18B H18F 109.5 . .
H18D C18B H18E 109.5 . .
H18D C18B H18F 109.5 . .
H18E C18B H18F 109.5 . .

loop_
_geom_bond_atom_site_label_1
_geom_bond_atom_site_label_2
_geom_bond_distance
_geom_bond_site_symmetry_2
Cu1 Cu1 3.0027(5) 3_667
Cu1 O1 1.9133(14) .
Cu1 N1 1.9949(15) .
Cu1 O2A 1.9561(15) .
Cu1 O2A 1.9971(15) 3_667
Cu1 N2A 2.2893(19) .
Cu1 O2B 1.9558(18) .
Cu1 O2B 2.020(8) 3_667
Cu1 N2B 2.290(2) .
O1 C7 1.300(2) .
N1 C1 1.286(3) .
N1 C8 1.491(2) .
C1 H1 0.9500 .
C1 C2 1.448(3) .
C2 C3 1.411(3) .
C2 C7 1.424(3) .
C3 H3 0.9500 .
C3 C4 1.375(3) .
C4 H4 0.9500 .
C4 C5 1.403(3) .
C5 H5 0.9500 .
C5 C6 1.375(3) .
C6 H6 0.9500 .
C6 C7 1.423(3) .
C8 H8A 0.9900 .
C8 H8B 0.9900 .
C8 C9 1.514(3) .
C9 C10 1.395(3) .
C9 C14 1.386(3) .
C10 H10 0.9500 .
C10 C11 1.387(3) .
C11 H11 0.9500 .
C11 C12 1.386(3) .
C12 H12 0.9500 .
C12 C13 1.382(4) .
C13 H13 0.9500 .
C13 C14 1.386(3) .
C14 H14 0.9500 .
O2A Cu1 1.9971(15) 3_667
O2A C15A 1.412(3) .
N2A C16A 1.474(3) .
N2A C17A 1.463(2) .
N2A C18A 1.463(2) .
C15A H15A 0.98(3) .
C15A H15B 0.94(3) .
C15A C16A 1.521(3) .
C16A H16A 0.9900 .
C16A H16B 0.9900 .
C17A H17A 0.9800 .
C17A H17B 0.9800 .
C17A H17C 0.9800 .
C18A H18A 0.9800 .
C18A H18B 0.9800 .
C18A H18C 0.9800 .
O2B Cu1 2.019(8) 3_667
O2B C15B 1.413(3) .
N2B C16B 1.474(3) .
N2B C17B 1.464(2) .
N2B C18B 1.464(2) .
C15B H15C 0.88(19) .
C15B H15D 1.18(18) .
C15B C16B 1.521(4) .
C16B H16C 0.9900 .
C16B H16D 0.9900 .
C17B H17D 0.9800 .
C17B H17E 0.9800 .
C17B H17F 0.9800 .
C18B H18D 0.9800 .
C18B H18E 0.9800 .
C18B H18F 0.9800 .

loop_
_twin_individual_id
_twin_individual_mass_fraction_refined
1 0.7112(18)
2 0.2888(18)
